data_7160747
loop_
_publ_author_name
'Wang, Jia-Yin'
'Dai, Jin-Long'
'Wang, Tao'
'Zhang, Ming-Xian'
'Sha, Hong-Kai'
'Yan, Shenghu'

_publ_section_title
;
 Photoredox-catalyzed allylation of C(sp<sup>3</sup>)-H bonds in
 <i>N</i>-trifluoroethyl hydroxylamines or hydroxamides <i>via</i>
 hydrogen atom transfer.
;
_journal_issue 44
_journal_name_full 'Organic &amp; biomolecular chemistry'
_journal_page_first 10051
_journal_page_last 10056
_journal_paper_doi 10.1039/d5ob01288k
_journal_volume 23
_journal_year 2025
_chemical_formula_moiety 'C18 H22 F3 N O4'
_chemical_formula_sum 'C18 H22 F3 N O4'
_chemical_formula_weight 373.36
_space_group_crystal_system monoclinic
_space_group_IT_number 14
_space_group_name_Hall '-P 2ybc'
_space_group_name_H-M_alt 'P 1 21/c 1'
_atom_sites_solution_hydrogens geom
_atom_sites_solution_primary dual
_audit_creation_date 2024-07-26
_audit_creation_method
;
Olex2 1.5
(compiled 2024.02.16 svn.r378c4104 for OlexSys, GUI svn.r6928)
;
_audit_update_record
;
2025-07-30 deposited with the CCDC.	2025-09-22 downloaded from the CCDC.
;
_cell_angle_alpha 90
_cell_angle_beta 90.141(6)
_cell_angle_gamma 90
_cell_formula_units_Z 4
_cell_length_a 18.644(4)
_cell_length_b 5.2728(9)
_cell_length_c 18.686(4)
_cell_measurement_reflns_used 2928
_cell_measurement_temperature 193.00
_cell_measurement_theta_max 25.17
_cell_measurement_theta_min 2.44
_cell_volume 1836.9(6)
_computing_cell_refinement 'SAINT V8.40B (Bruker, 2019)'
_computing_data_collection 'APEX5 V2023.9-2 (Bruker, 2023)'
_computing_data_reduction 'SAINT V8.40B (Bruker, 2019)'
_computing_molecular_graphics 'Olex2 1.5 (Dolomanov et al., 2009)'
_computing_publication_material 'Olex2 1.5 (Dolomanov et al., 2009)'
_computing_structure_refinement 'SHELXL 2019/3 (Sheldrick, 2015)'
_computing_structure_solution 'SHELXD  (Sheldrick, 2008)'
_diffrn_ambient_temperature 193.00
_diffrn_detector CPAD
_diffrn_detector_area_resol_mean 7.41
_diffrn_detector_type 'Bruker PHOTON II'
_diffrn_measured_fraction_theta_full 0.995
_diffrn_measured_fraction_theta_max 0.995
_diffrn_measurement_device 'four-circle diffractometer'
_diffrn_measurement_device_type 'Bruker D8 VENTURE TXS PHOTON II'
_diffrn_measurement_method '\w and \f shutterless scans'
_diffrn_measurement_specimen_support 'nylon loop'
_diffrn_radiation_monochromator 'Helios Multi-layer Optic'
_diffrn_radiation_probe x-ray
_diffrn_radiation_type MoK\a
_diffrn_radiation_wavelength 0.71073
_diffrn_reflns_av_R_equivalents 0.0756
_diffrn_reflns_av_unetI/netI 0.0766
_diffrn_reflns_Laue_measured_fraction_full 0.995
_diffrn_reflns_Laue_measured_fraction_max 0.995
_diffrn_reflns_limit_h_max 22
_diffrn_reflns_limit_h_min -17
_diffrn_reflns_limit_k_max 6
_diffrn_reflns_limit_k_min -6
_diffrn_reflns_limit_l_max 22
_diffrn_reflns_limit_l_min -22
_diffrn_reflns_number 12437
_diffrn_reflns_point_group_measured_fraction_full 0.995
_diffrn_reflns_point_group_measured_fraction_max 0.995
_diffrn_reflns_theta_full 25.211
_diffrn_reflns_theta_max 25.211
_diffrn_reflns_theta_min 2.180
_diffrn_source TXS
_diffrn_source_current 40.0
_diffrn_source_power 1.8
_diffrn_source_type 'Rotaing Anode'
_diffrn_source_voltage 45.0
_diffrn_standards_number 0
_exptl_absorpt_coefficient_mu 0.114
_exptl_absorpt_correction_T_max 0.7452
_exptl_absorpt_correction_T_min 0.6056
_exptl_absorpt_correction_type multi-scan
_exptl_absorpt_process_details
;
SADABS-2016/2 (Bruker,2016/2) was used for absorption correction.
wR2(int) was 0.1034 before and 0.0590 after correction.
The Ratio of minimum to maximum transmission is 0.8127.
The \l/2 correction factor is Not present.
;
_exptl_crystal_density_diffrn 1.350
_exptl_crystal_description block
_exptl_crystal_F_000 784
_exptl_crystal_size_max 0.13
_exptl_crystal_size_mid 0.1
_exptl_crystal_size_min 0.08
_refine_diff_density_max 0.337
_refine_diff_density_min -0.245
_refine_diff_density_rms 0.060
_refine_ls_extinction_coef 0.012(2)
_refine_ls_extinction_expression Fc^*^=kFc[1+0.001xFc^2^\l^3^/sin(2\q)]^-1/4^
_refine_ls_extinction_method 'SHELXL-2019/2 (Sheldrick 2019)'
_refine_ls_goodness_of_fit_ref 1.037
_refine_ls_hydrogen_treatment constr
_refine_ls_matrix_type full
_refine_ls_number_parameters 241
_refine_ls_number_reflns 3305
_refine_ls_number_restraints 0
_refine_ls_restrained_S_all 1.037
_refine_ls_R_factor_all 0.1109
_refine_ls_R_factor_gt 0.0647
_refine_ls_shift/su_max 0.000
_refine_ls_shift/su_mean 0.000
_refine_ls_structure_factor_coef Fsqd
_refine_ls_weighting_details 'w=1/[\s^2^(Fo^2^)+(0.0750P)^2^+1.1691P] where P=(Fo^2^+2Fc^2^)/3'
_refine_ls_weighting_scheme calc
_refine_ls_wR_factor_gt 0.1464
_refine_ls_wR_factor_ref 0.1763
_reflns_Friedel_coverage 0.000
_reflns_number_gt 2204
_reflns_number_total 3305
_reflns_threshold_expression 'I > 2\s(I)'
_cod_data_source_file d5ob01288k2.cif
_cod_data_source_block a3
_cod_depositor_comments
;
The following automatic conversions were performed:

data item '_diffrn_radiation_probe' value 'X-ray' was changed to
'x-ray' in accordance with the
/home/data/users/saulius/crontab/automatic-downloads/rss-feeds/RSC/lib/dictionaries/cif_core.dic
dictionary named 'cif_core.dic' version 2.4.2 last updated on
2011-04-26.

Automatic conversion script
Id: cif_fix_values 8170 2020-07-09 18:12:32Z antanas 

 Adding full bibliography for 7160747.cif.
;
_cod_database_code 7160747
_shelx_shelxl_version_number 2019/3
_shelx_space_group_comment
;
The symmetry employed for this shelxl refinement is uniquely defined
by the following loop, which should always be used as a source of
symmetry information in preference to the above space-group names.
They are only intended as comments.
;
_shelx_estimated_absorpt_t_max 0.991
_shelx_estimated_absorpt_t_min 0.985
_olex2_refinement_description
;
1. Twinned data refinement
 Scales: 0.591(2)
 0.409(2)
2. Fixed Uiso
 At 1.2 times of:
  All C(H) groups, All C(H,H) groups, All N(H) groups
 At 1.5 times of:
  All C(H,H,H) groups
3.a Ternary CH refined with riding coordinates:
 C12(H12)
3.b Secondary CH2 refined with riding coordinates:
 C11(H11A,H11B)
3.c Aromatic/amide H refined with riding coordinates:
 N1(H1), C4(H4), C5(H5), C3(H3), C7(H7), C1(H1A), C2(H2)
3.d Idealised Me refined as rotating group:
 C17(H17A,H17B,H17C), C16(H16A,H16B,H16C), C10(H10A,H10B,H10C), C18(H18A,H18B,
 H18C)
;
_olex2_submission_special_instructions 'No special instructions were received'
_site XU

loop_
_space_group_symop_operation_xyz
'x, y, z'
'-x, y+1/2, -z+1/2'
'-x, -y, -z'
'x, -y-1/2, z-1/2'

loop_
_atom_site_label
_atom_site_type_symbol
_atom_site_fract_x
_atom_site_fract_y
_atom_site_fract_z
_atom_site_U_iso_or_equiv
_atom_site_adp_type
_atom_site_occupancy
_atom_site_site_symmetry_order
_atom_site_calc_flag
_atom_site_refinement_flags_posn
_atom_site_refinement_flags_adp
_atom_site_refinement_flags_occupancy
_atom_site_disorder_assembly
_atom_site_disorder_group
F2 F 0.3189(2) -0.9398(6) 0.14670(18) 0.0726(11) Uani 1 1 d . . . . .
O4 O 0.37906(19) -0.5369(6) -0.07053(19) 0.0456(9) Uani 1 1 d . . . . .
N1 N 0.3119(2) -0.6346(7) 0.0211(2) 0.0421(10) Uani 1 1 d . . . . .
H1 H 0.320171 -0.791303 0.007174 0.050 Uiso 1 1 calc R U . . .
O1 O 0.1784(2) -0.8716(6) -0.05918(18) 0.0503(10) Uani 1 1 d . . . . .
F3 F 0.37414(17) -0.5835(7) 0.15646(19) 0.0760(11) Uani 1 1 d . . . . .
F1 F 0.27397(18) -0.6418(7) 0.20960(16) 0.0645(10) Uani 1 1 d . . . . .
C6 C 0.0906(2) -0.2299(8) 0.1069(3) 0.0371(11) Uani 1 1 d . . . . .
O3 O 0.3310(2) -0.2193(6) -0.0043(2) 0.0546(10) Uani 1 1 d . . . . .
C4 C 0.0217(3) 0.1131(9) 0.1605(3) 0.0455(13) Uani 1 1 d . . . . .
H4 H -0.014957 0.237526 0.156387 0.055 Uiso 1 1 calc R U . . .
C14 C 0.3392(3) -0.4391(9) -0.0170(3) 0.0426(12) Uani 1 1 d . . . . .
C11 C 0.1947(2) -0.7100(8) 0.0779(3) 0.0338(10) Uani 1 1 d . . . . .
H11A H 0.199688 -0.887729 0.061589 0.041 Uiso 1 1 calc R U . . .
H11B H 0.172075 -0.712530 0.125794 0.041 Uiso 1 1 calc R U . . .
C5 C 0.0360(3) -0.0476(9) 0.1038(3) 0.0429(12) Uani 1 1 d . . . . .
H5 H 0.007991 -0.034011 0.061403 0.052 Uiso 1 1 calc R U . . .
C12 C 0.2698(2) -0.5893(9) 0.0840(3) 0.0362(11) Uani 1 1 d . . . . .
H12 H 0.263752 -0.401958 0.089753 0.043 Uiso 1 1 calc R U . . .
O2 O 0.1165(3) -0.5380(7) -0.0975(2) 0.0667(12) Uani 1 1 d . . . . .
C9 C 0.1448(3) -0.6493(9) -0.0490(3) 0.0417(12) Uani 1 1 d . . . . .
C3 C 0.0607(3) 0.0921(9) 0.2229(3) 0.0450(13) Uani 1 1 d . . . . .
H3 H 0.050440 0.199088 0.262513 0.054 Uiso 1 1 calc R U . . .
C7 C 0.1036(3) -0.3733(8) 0.0422(3) 0.0412(12) Uani 1 1 d . . . . .
H7 H 0.075951 -0.316902 0.002493 0.049 Uiso 1 1 calc R U . . .
C8 C 0.1466(3) -0.5691(8) 0.0267(3) 0.0369(11) Uani 1 1 d . . . . .
C1 C 0.1292(3) -0.2454(9) 0.1711(3) 0.0391(11) Uani 1 1 d . . . . .
H1A H 0.166117 -0.368703 0.175742 0.047 Uiso 1 1 calc R U . . .
C15 C 0.4172(3) -0.3681(9) -0.1201(3) 0.0463(13) Uani 1 1 d . . . . .
C17 C 0.4716(3) -0.2126(10) -0.0786(3) 0.0549(14) Uani 1 1 d . . . . .
H17A H 0.446797 -0.080106 -0.051531 0.082 Uiso 1 1 calc R U . . .
H17B H 0.505422 -0.134103 -0.112060 0.082 Uiso 1 1 calc R U . . .
H17C H 0.497856 -0.323186 -0.045514 0.082 Uiso 1 1 calc R U . . .
C2 C 0.1150(3) -0.0864(9) 0.2275(3) 0.0425(12) Uani 1 1 d . . . . .
H2 H 0.142688 -0.099008 0.270105 0.051 Uiso 1 1 calc R U . . .
C16 C 0.3651(3) -0.2087(11) -0.1619(3) 0.0623(16) Uani 1 1 d . . . . .
H16A H 0.328166 -0.318010 -0.183060 0.093 Uiso 1 1 calc R U . . .
H16B H 0.390616 -0.118829 -0.200038 0.093 Uiso 1 1 calc R U . . .
H16C H 0.342412 -0.085257 -0.129930 0.093 Uiso 1 1 calc R U . . .
C10 C 0.1819(3) -0.9598(11) -0.1318(3) 0.0619(17) Uani 1 1 d . . . . .
H10A H 0.209397 -0.839047 -0.160583 0.093 Uiso 1 1 calc R U . . .
H10B H 0.133183 -0.974538 -0.151242 0.093 Uiso 1 1 calc R U . . .
H10C H 0.205330 -1.126028 -0.133015 0.093 Uiso 1 1 calc R U . . .
C18 C 0.4539(4) -0.5556(11) -0.1690(3) 0.0650(18) Uani 1 1 d . . . . .
H18A H 0.485721 -0.664754 -0.140722 0.098 Uiso 1 1 calc R U . . .
H18B H 0.482026 -0.463740 -0.204791 0.098 Uiso 1 1 calc R U . . .
H18C H 0.417652 -0.660029 -0.193047 0.098 Uiso 1 1 calc R U . . .
C13 C 0.3093(3) -0.6890(11) 0.1485(3) 0.0538(14) Uani 1 1 d . . . . .

loop_
_atom_site_aniso_label
_atom_site_aniso_U_11
_atom_site_aniso_U_22
_atom_site_aniso_U_33
_atom_site_aniso_U_23
_atom_site_aniso_U_13
_atom_site_aniso_U_12
F2 0.099(3) 0.064(2) 0.054(2) 0.0047(17) -0.009(2) 0.028(2)
O4 0.053(2) 0.0338(16) 0.050(2) -0.0006(15) 0.0161(19) -0.0022(16)
N1 0.049(2) 0.0316(19) 0.046(3) -0.0004(18) 0.012(2) 0.003(2)
O1 0.062(2) 0.046(2) 0.043(2) -0.0103(16) -0.0047(18) 0.0114(18)
F3 0.0426(18) 0.118(3) 0.067(2) -0.012(2) -0.0110(17) -0.002(2)
F1 0.061(2) 0.098(2) 0.0354(18) -0.0050(17) -0.0002(16) 0.0118(19)
C6 0.044(3) 0.036(2) 0.030(3) 0.003(2) 0.005(2) 0.001(3)
O3 0.067(2) 0.0321(17) 0.065(2) -0.0080(17) 0.020(2) -0.0011(19)
C4 0.045(3) 0.043(3) 0.049(3) 0.000(3) 0.009(3) 0.008(2)
C14 0.044(3) 0.039(3) 0.045(3) 0.001(2) 0.002(2) -0.001(2)
C11 0.033(2) 0.035(2) 0.033(3) 0.004(2) 0.001(2) -0.001(2)
C5 0.041(3) 0.048(3) 0.039(3) 0.007(2) 0.002(2) 0.002(3)
C12 0.037(3) 0.037(2) 0.035(3) 0.000(2) 0.004(2) 0.003(2)
O2 0.096(3) 0.069(3) 0.035(2) -0.0057(19) -0.011(2) 0.025(2)
C9 0.051(3) 0.037(2) 0.037(3) 0.001(2) 0.001(3) 0.001(2)
C3 0.053(3) 0.038(3) 0.044(3) 0.003(2) 0.011(3) -0.001(3)
C7 0.052(3) 0.037(2) 0.035(3) 0.003(2) -0.001(2) 0.005(2)
C8 0.043(3) 0.030(2) 0.038(3) 0.005(2) 0.002(2) -0.002(2)
C1 0.046(3) 0.036(2) 0.035(3) 0.004(2) -0.002(2) 0.000(3)
C15 0.058(3) 0.034(2) 0.047(3) 0.009(2) 0.011(3) -0.004(3)
C17 0.046(3) 0.047(3) 0.072(4) 0.004(3) 0.001(3) -0.006(3)
C2 0.050(3) 0.040(3) 0.037(3) 0.002(2) 0.003(2) -0.001(3)
C16 0.067(4) 0.062(4) 0.058(4) 0.013(3) -0.012(3) 0.005(3)
C10 0.060(4) 0.071(4) 0.054(4) -0.031(3) -0.004(3) 0.007(3)
C18 0.084(4) 0.052(3) 0.060(4) -0.002(3) 0.034(4) -0.008(3)
C13 0.050(3) 0.065(4) 0.046(3) -0.012(3) -0.004(3) 0.010(3)

loop_
_atom_type_symbol
_atom_type_description
_atom_type_scat_dispersion_real
_atom_type_scat_dispersion_imag
_atom_type_scat_source
C C 0.0033 0.0016 'International Tables Vol C Tables 4.2.6.8 and 6.1.1.4'
H H 0.0000 0.0000 'International Tables Vol C Tables 4.2.6.8 and 6.1.1.4'
F F 0.0171 0.0103 'International Tables Vol C Tables 4.2.6.8 and 6.1.1.4'
N N 0.0061 0.0033 'International Tables Vol C Tables 4.2.6.8 and 6.1.1.4'
O O 0.0106 0.0060 'International Tables Vol C Tables 4.2.6.8 and 6.1.1.4'

loop_
_geom_angle_atom_site_label_1
_geom_angle_atom_site_label_2
_geom_angle_atom_site_label_3
_geom_angle
_geom_angle_site_symmetry_1
_geom_angle_site_symmetry_3
_geom_angle_publ_flag
C14 O4 C15 120.3(4) . . ?
C14 N1 H1 119.6 . . ?
C14 N1 C12 120.8(4) . . ?
C12 N1 H1 119.6 . . ?
C9 O1 C10 116.0(4) . . ?
C5 C6 C7 116.5(4) . . ?
C1 C6 C5 116.6(4) . . ?
C1 C6 C7 126.8(4) . . ?
C5 C4 H4 120.1 . . ?
C3 C4 H4 120.1 . . ?
C3 C4 C5 119.8(5) . . ?
O4 C14 N1 107.9(4) . . ?
O3 C14 O4 126.1(5) . . ?
O3 C14 N1 126.0(5) . . ?
H11A C11 H11B 107.8 . . ?
C12 C11 H11A 109.1 . . ?
C12 C11 H11B 109.1 . . ?
C8 C11 H11A 109.1 . . ?
C8 C11 H11B 109.1 . . ?
C8 C11 C12 112.5(4) . . ?
C6 C5 H5 119.0 . . ?
C4 C5 C6 122.0(5) . . ?
C4 C5 H5 119.0 . . ?
N1 C12 C11 111.7(4) . . ?
N1 C12 H12 108.3 . . ?
N1 C12 C13 109.3(4) . . ?
C11 C12 H12 108.3 . . ?
C13 C12 C11 110.9(4) . . ?
C13 C12 H12 108.3 . . ?
O1 C9 C8 112.1(4) . . ?
O2 C9 O1 121.6(5) . . ?
O2 C9 C8 126.3(4) . . ?
C4 C3 H3 120.3 . . ?
C4 C3 C2 119.4(5) . . ?
C2 C3 H3 120.3 . . ?
C6 C7 H7 113.4 . . ?
C8 C7 C6 133.3(5) . . ?
C8 C7 H7 113.4 . . ?
C9 C8 C11 118.7(4) . . ?
C7 C8 C11 126.7(4) . . ?
C7 C8 C9 114.6(4) . . ?
C6 C1 H1A 119.3 . . ?
C2 C1 C6 121.5(5) . . ?
C2 C1 H1A 119.3 . . ?
O4 C15 C17 109.3(4) . . ?
O4 C15 C16 110.7(5) . . ?
O4 C15 C18 101.8(4) . . ?
C16 C15 C17 113.2(4) . . ?
C16 C15 C18 110.2(5) . . ?
C18 C15 C17 111.1(5) . . ?
C15 C17 H17A 109.5 . . ?
C15 C17 H17B 109.5 . . ?
C15 C17 H17C 109.5 . . ?
H17A C17 H17B 109.5 . . ?
H17A C17 H17C 109.5 . . ?
H17B C17 H17C 109.5 . . ?
C3 C2 H2 119.7 . . ?
C1 C2 C3 120.7(5) . . ?
C1 C2 H2 119.7 . . ?
C15 C16 H16A 109.5 . . ?
C15 C16 H16B 109.5 . . ?
C15 C16 H16C 109.5 . . ?
H16A C16 H16B 109.5 . . ?
H16A C16 H16C 109.5 . . ?
H16B C16 H16C 109.5 . . ?
O1 C10 H10A 109.5 . . ?
O1 C10 H10B 109.5 . . ?
O1 C10 H10C 109.5 . . ?
H10A C10 H10B 109.5 . . ?
H10A C10 H10C 109.5 . . ?
H10B C10 H10C 109.5 . . ?
C15 C18 H18A 109.5 . . ?
C15 C18 H18B 109.5 . . ?
C15 C18 H18C 109.5 . . ?
H18A C18 H18B 109.5 . . ?
H18A C18 H18C 109.5 . . ?
H18B C18 H18C 109.5 . . ?
F2 C13 F3 107.0(5) . . ?
F2 C13 F1 105.8(5) . . ?
F2 C13 C12 113.0(4) . . ?
F3 C13 F1 105.9(4) . . ?
F3 C13 C12 112.5(5) . . ?
F1 C13 C12 112.1(4) . . ?

loop_
_geom_bond_atom_site_label_1
_geom_bond_atom_site_label_2
_geom_bond_distance
_geom_bond_site_symmetry_2
_geom_bond_publ_flag
F2 C13 1.335(6) . ?
O4 C14 1.350(6) . ?
O4 C15 1.469(6) . ?
N1 H1 0.8800 . ?
N1 C14 1.352(6) . ?
N1 C12 1.436(6) . ?
O1 C9 1.343(6) . ?
O1 C10 1.435(6) . ?
F3 C13 1.339(6) . ?
F1 C13 1.342(6) . ?
C6 C5 1.401(6) . ?
C6 C7 1.448(6) . ?
C6 C1 1.400(7) . ?
O3 C14 1.193(5) . ?
C4 H4 0.9500 . ?
C4 C5 1.384(7) . ?
C4 C3 1.378(7) . ?
C11 H11A 0.9900 . ?
C11 H11B 0.9900 . ?
C11 C12 1.542(6) . ?
C11 C8 1.506(6) . ?
C5 H5 0.9500 . ?
C12 H12 1.0000 . ?
C12 C13 1.506(7) . ?
O2 C9 1.201(6) . ?
C9 C8 1.476(7) . ?
C3 H3 0.9500 . ?
C3 C2 1.385(7) . ?
C7 H7 0.9500 . ?
C7 C8 1.339(6) . ?
C1 H1A 0.9500 . ?
C1 C2 1.373(7) . ?
C15 C17 1.515(7) . ?
C15 C16 1.503(8) . ?
C15 C18 1.510(7) . ?
C17 H17A 0.9800 . ?
C17 H17B 0.9800 . ?
C17 H17C 0.9800 . ?
C2 H2 0.9500 . ?
C16 H16A 0.9800 . ?
C16 H16B 0.9800 . ?
C16 H16C 0.9800 . ?
C10 H10A 0.9800 . ?
C10 H10B 0.9800 . ?
C10 H10C 0.9800 . ?
C18 H18A 0.9800 . ?
C18 H18B 0.9800 . ?
C18 H18C 0.9800 . ?

loop_
_geom_torsion_atom_site_label_1
_geom_torsion_atom_site_label_2
_geom_torsion_atom_site_label_3
_geom_torsion_atom_site_label_4
_geom_torsion
_geom_torsion_site_symmetry_1
_geom_torsion_site_symmetry_2
_geom_torsion_site_symmetry_3
_geom_torsion_site_symmetry_4
_geom_torsion_publ_flag
N1 C12 C13 F2 -63.4(6) . . . . ?
N1 C12 C13 F3 57.9(5) . . . . ?
N1 C12 C13 F1 177.1(4) . . . . ?
O1 C9 C8 C11 10.9(6) . . . . ?
O1 C9 C8 C7 -168.9(4) . . . . ?
C6 C7 C8 C11 2.9(9) . . . . ?
C6 C7 C8 C9 -177.3(5) . . . . ?
C6 C1 C2 C3 1.2(7) . . . . ?
C4 C3 C2 C1 -1.3(7) . . . . ?
C14 O4 C15 C17 62.1(6) . . . . ?
C14 O4 C15 C16 -63.3(6) . . . . ?
C14 O4 C15 C18 179.6(5) . . . . ?
C14 N1 C12 C11 122.4(5) . . . . ?
C14 N1 C12 C13 -114.4(5) . . . . ?
C11 C12 C13 F2 60.2(6) . . . . ?
C11 C12 C13 F3 -178.5(4) . . . . ?
C11 C12 C13 F1 -59.3(5) . . . . ?
C5 C6 C7 C8 -174.7(5) . . . . ?
C5 C6 C1 C2 -1.2(7) . . . . ?
C5 C4 C3 C2 1.5(8) . . . . ?
C12 N1 C14 O4 176.9(4) . . . . ?
C12 N1 C14 O3 -1.1(8) . . . . ?
C12 C11 C8 C9 91.7(5) . . . . ?
C12 C11 C8 C7 -88.5(6) . . . . ?
O2 C9 C8 C11 -170.2(5) . . . . ?
O2 C9 C8 C7 10.0(8) . . . . ?
C3 C4 C5 C6 -1.5(8) . . . . ?
C7 C6 C5 C4 -175.6(5) . . . . ?
C7 C6 C1 C2 175.4(5) . . . . ?
C8 C11 C12 N1 -72.8(5) . . . . ?
C8 C11 C12 C13 165.0(4) . . . . ?
C1 C6 C5 C4 1.3(7) . . . . ?
C1 C6 C7 C8 8.7(9) . . . . ?
C15 O4 C14 N1 -178.4(4) . . . . ?
C15 O4 C14 O3 -0.4(8) . . . . ?
C10 O1 C9 O2 3.4(7) . . . . ?
C10 O1 C9 C8 -177.6(4) . . . . ?

loop_
_twin_individual_id
_twin_individual_mass_fraction_refined
1 0.591(2)
2 0.409(2)
